data_1574493
loop_
_publ_author_name
'LaPierre, Etienne A.'
'Suvinen, Roope A.'
'Patrick, Brian O.'
'Tuononen, Heikki M.'
'Manners, Ian'

_publ_section_title
;
 Multi-site reduction of hexachlorophosphazene to low-valent PN
 heterocycles and extension to the reduction of poly-chlorophosphazene
;
_journal_issue 22
_journal_name_full 'Chemical Science'
_journal_page_first 9820
_journal_page_last 9832
_journal_paper_doi 10.1039/D4SC07559E
_journal_volume 16
_journal_year 2025
_chemical_formula_moiety 'C20 H31 Cl4 N4 P3'
_chemical_formula_sum 'C20 H31 Cl4 N4 P3'
_chemical_formula_weight 562.20
_space_group_crystal_system monoclinic
_space_group_IT_number 14
_space_group_name_Hall '-P 2yn'
_space_group_name_H-M_alt 'P 1 21/n 1'
_atom_sites_solution_hydrogens geom
_audit_creation_method SHELXL-2018/3
_audit_update_record
;
2024-09-11 deposited with the CCDC.	2025-04-15 downloaded from the CCDC.
;
_cell_angle_alpha 90
_cell_angle_beta 108.1350(10)
_cell_angle_gamma 90
_cell_formula_units_Z 4
_cell_length_a 10.7944(4)
_cell_length_b 14.7440(6)
_cell_length_c 17.1680(7)
_cell_measurement_reflns_used 9895
_cell_measurement_temperature 100(2)
_cell_measurement_theta_max 30.53
_cell_measurement_theta_min 2.42
_cell_volume 2596.61(18)
_computing_cell_refinement 'Bruker SAINT'
_computing_data_collection 'Bruker APEX2'
_computing_data_reduction 'Bruker SAINT'
_computing_molecular_graphics 'Bruker SHELXTL'
_computing_publication_material 'LinXTL v. 5.9.9 (Spasyuk, 2009)'
_computing_structure_refinement 'SHELXL-2014 (Sheldrick 2014)'
_computing_structure_solution 'SHELXS-97 (Sheldrick 2008)'
_diffrn_ambient_temperature 100(2)
_diffrn_measured_fraction_theta_full 1.000
_diffrn_measured_fraction_theta_max 0.999
_diffrn_measurement_device_type 'Bruker APEX-II CCD'
_diffrn_measurement_method '\f and \w scans'
_diffrn_radiation_type 'Mo K\a'
_diffrn_radiation_wavelength 0.71073
_diffrn_reflns_av_R_equivalents 0.0365
_diffrn_reflns_av_unetI/netI 0.0284
_diffrn_reflns_Laue_measured_fraction_full 1.000
_diffrn_reflns_Laue_measured_fraction_max 0.999
_diffrn_reflns_limit_h_max 15
_diffrn_reflns_limit_h_min -15
_diffrn_reflns_limit_k_max 21
_diffrn_reflns_limit_k_min -21
_diffrn_reflns_limit_l_max 24
_diffrn_reflns_limit_l_min -24
_diffrn_reflns_number 43117
_diffrn_reflns_point_group_measured_fraction_full 1.000
_diffrn_reflns_point_group_measured_fraction_max 0.999
_diffrn_reflns_theta_full 25.242
_diffrn_reflns_theta_max 30.553
_diffrn_reflns_theta_min 1.862
_exptl_absorpt_coefficient_mu 0.658
_exptl_absorpt_correction_T_max 0.7461
_exptl_absorpt_correction_T_min 0.7002
_exptl_absorpt_correction_type multi-scan
_exptl_absorpt_process_details 'Sadabs (Sheldrick, 1996)'
_exptl_crystal_colour Yellow
_exptl_crystal_density_diffrn 1.438
_exptl_crystal_density_method 'not measured'
_exptl_crystal_description rod
_exptl_crystal_F_000 1168
_exptl_crystal_size_max 0.28
_exptl_crystal_size_mid 0.07
_exptl_crystal_size_min 0.07
_refine_diff_density_max 0.471
_refine_diff_density_min -0.290
_refine_diff_density_rms 0.063
_refine_ls_extinction_method none
_refine_ls_goodness_of_fit_ref 1.022
_refine_ls_hydrogen_treatment constr
_refine_ls_matrix_type full
_refine_ls_number_parameters 288
_refine_ls_number_reflns 7952
_refine_ls_number_restraints 0
_refine_ls_restrained_S_all 1.022
_refine_ls_R_factor_all 0.0399
_refine_ls_R_factor_gt 0.0277
_refine_ls_shift/su_max 0.001
_refine_ls_shift/su_mean 0.000
_refine_ls_structure_factor_coef Fsqd
_refine_ls_weighting_details 'w=1/[\s^2^(Fo^2^)+(0.0341P)^2^+0.8691P] where P=(Fo^2^+2Fc^2^)/3'
_refine_ls_weighting_scheme calc
_refine_ls_wR_factor_gt 0.0665
_refine_ls_wR_factor_ref 0.0715
_reflns_Friedel_coverage 0.000
_reflns_number_gt 6556
_reflns_number_total 7952
_reflns_threshold_expression 'I > 2\s(I)'
_cod_data_source_file d4sc07559e2.cif
_cod_data_source_block im034_a
_cod_depositor_comments 'Adding full bibliography for 1574493--1574501.cif.'
_cod_original_cell_volume 2596.60(18)
_cod_original_sg_symbol_H-M 'P 21/n'
_cod_database_code 1574493
_shelx_shelxl_version_number 2018/3
_shelx_space_group_comment
;
The symmetry employed for this shelxl refinement is uniquely defined
by the following loop, which should always be used as a source of
symmetry information in preference to the above space-group names.
They are only intended as comments.
;
_shelx_estimated_absorpt_t_min 0.837
_shelx_estimated_absorpt_t_max 0.955

loop_
_space_group_symop_operation_xyz
'x, y, z'
'-x+1/2, y+1/2, -z+1/2'
'-x, -y, -z'
'x-1/2, -y-1/2, z-1/2'

loop_
_atom_site_label
_atom_site_type_symbol
_atom_site_fract_x
_atom_site_fract_y
_atom_site_fract_z
_atom_site_U_iso_or_equiv
_atom_site_adp_type
_atom_site_occupancy
_atom_site_site_symmetry_order
_atom_site_calc_flag
_atom_site_refinement_flags_posn
_atom_site_refinement_flags_adp
_atom_site_refinement_flags_occupancy
_atom_site_disorder_assembly
_atom_site_disorder_group
C1 C 0.30420(11) 0.49871(8) 0.23763(7) 0.0087(2) Uani 1 1 d . . . . .
C2 C 0.26326(12) 0.59665(8) 0.21743(7) 0.0103(2) Uani 1 1 d . . . . .
C3 C 0.39546(12) 0.64645(8) 0.24607(8) 0.0117(2) Uani 1 1 d . . . . .
H3A H 0.395829 0.696682 0.209656 0.014 Uiso 1 1 calc R U . . .
H3B H 0.411367 0.670059 0.301053 0.014 Uiso 1 1 calc R U . . .
C4 C 0.50065(12) 0.57713(8) 0.24465(7) 0.0097(2) Uani 1 1 d . . . . .
C5 C 0.16937(13) 0.63168(9) 0.26143(8) 0.0150(2) Uani 1 1 d . . . . .
H5A H 0.087228 0.600984 0.240557 0.023 Uiso 1 1 calc R U . . .
H5B H 0.156599 0.695697 0.252191 0.023 Uiso 1 1 calc R U . . .
H5C H 0.205377 0.620318 0.319164 0.023 Uiso 1 1 calc R U . . .
C6 C 0.19729(13) 0.60484(9) 0.12381(8) 0.0152(2) Uani 1 1 d . . . . .
H6A H 0.255849 0.583321 0.095759 0.023 Uiso 1 1 calc R U . . .
H6B H 0.175993 0.667178 0.109711 0.023 Uiso 1 1 calc R U . . .
H6C H 0.119072 0.569095 0.107846 0.023 Uiso 1 1 calc R U . . .
C7 C 0.62483(12) 0.58610(9) 0.31692(8) 0.0143(2) Uani 1 1 d . . . . .
H7A H 0.667526 0.642115 0.312559 0.021 Uiso 1 1 calc R U . . .
H7B H 0.681946 0.536273 0.316645 0.021 Uiso 1 1 calc R U . . .
H7C H 0.603317 0.585560 0.367129 0.021 Uiso 1 1 calc R U . . .
C8 C 0.53764(13) 0.57792(9) 0.16575(8) 0.0132(2) Uani 1 1 d . . . . .
H8A H 0.460691 0.569990 0.119597 0.020 Uiso 1 1 calc R U . . .
H8B H 0.597637 0.529434 0.167117 0.020 Uiso 1 1 calc R U . . .
H8C H 0.577832 0.634829 0.160915 0.020 Uiso 1 1 calc R U . . .
C9 C 0.49662(11) 0.40144(8) 0.26061(7) 0.0080(2) Uani 1 1 d . . . . .
C10 C 0.56194(11) 0.37037(8) 0.34006(7) 0.0094(2) Uani 1 1 d . . . . .
C11 C 0.63434(12) 0.29069(9) 0.34698(8) 0.0128(2) Uani 1 1 d . . . . .
H11 H 0.679196 0.268493 0.398803 0.015 Uiso 1 1 calc R U . . .
C12 C 0.64092(12) 0.24383(9) 0.27829(8) 0.0131(2) Uani 1 1 d . . . . .
H12 H 0.692396 0.192123 0.284287 0.016 Uiso 1 1 calc R U . . .
C13 C 0.57066(12) 0.27421(9) 0.20074(7) 0.0113(2) Uani 1 1 d . . . . .
H13 H 0.573744 0.241431 0.155099 0.014 Uiso 1 1 calc R U . . .
C14 C 0.49545(11) 0.35286(8) 0.18963(7) 0.0085(2) Uani 1 1 d . . . . .
C15 C 0.55025(12) 0.41413(9) 0.41792(7) 0.0118(2) Uani 1 1 d . . . . .
H15 H 0.501216 0.470816 0.402799 0.014 Uiso 1 1 calc R U . . .
C16 C 0.47402(13) 0.35103(9) 0.45818(8) 0.0160(3) Uani 1 1 d . . . . .
H16A H 0.388512 0.340409 0.420634 0.024 Uiso 1 1 calc R U . . .
H16B H 0.466695 0.379002 0.507049 0.024 Uiso 1 1 calc R U . . .
H16C H 0.519371 0.294356 0.471938 0.024 Uiso 1 1 calc R U . . .
C17 C 0.68379(13) 0.43641(10) 0.47953(8) 0.0172(3) Uani 1 1 d . . . . .
H17A H 0.730162 0.381131 0.498864 0.026 Uiso 1 1 calc R U . . .
H17B H 0.671889 0.469169 0.525002 0.026 Uiso 1 1 calc R U . . .
H17C H 0.732865 0.472875 0.453265 0.026 Uiso 1 1 calc R U . . .
C18 C 0.40847(12) 0.37597(8) 0.10360(7) 0.0095(2) Uani 1 1 d . . . . .
H18 H 0.367891 0.435034 0.105542 0.011 Uiso 1 1 calc R U . . .
C19 C 0.29996(13) 0.30499(9) 0.07452(8) 0.0141(2) Uani 1 1 d . . . . .
H19A H 0.337679 0.247068 0.069873 0.021 Uiso 1 1 calc R U . . .
H19B H 0.241580 0.322529 0.022065 0.021 Uiso 1 1 calc R U . . .
H19C H 0.252697 0.300936 0.113404 0.021 Uiso 1 1 calc R U . . .
C20 C 0.48406(13) 0.38189(9) 0.04141(8) 0.0146(2) Uani 1 1 d . . . . .
H20A H 0.554334 0.424422 0.060564 0.022 Uiso 1 1 calc R U . . .
H20B H 0.426520 0.401687 -0.010541 0.022 Uiso 1 1 calc R U . . .
H20C H 0.518592 0.323255 0.035307 0.022 Uiso 1 1 calc R U . . .
Cl1 Cl -0.17110(3) 0.31322(2) 0.09646(2) 0.01833(7) Uani 1 1 d . . . . .
Cl2 Cl -0.15903(3) 0.52162(2) 0.09255(2) 0.01982(7) Uani 1 1 d . . . . .
Cl3 Cl -0.00784(3) 0.32965(2) 0.40538(2) 0.02024(7) Uani 1 1 d . . . . .
Cl4 Cl -0.01194(3) 0.53756(2) 0.39154(2) 0.01686(7) Uani 1 1 d . . . . .
N1 N 0.07766(10) 0.41060(8) 0.16166(6) 0.0133(2) Uani 1 1 d . . . . .
N2 N -0.09842(11) 0.42077(9) 0.24691(7) 0.0198(3) Uani 1 1 d . . . . .
N3 N 0.16385(10) 0.42695(8) 0.32834(6) 0.0127(2) Uani 1 1 d . . . . .
N4 N 0.42857(9) 0.48859(7) 0.24994(6) 0.00759(18) Uani 1 1 d . . . . .
P1 P 0.20551(3) 0.39356(2) 0.24599(2) 0.00958(7) Uani 1 1 d . . . . .
P2 P -0.06466(3) 0.41605(2) 0.16305(2) 0.01161(7) Uani 1 1 d . . . . .
P3 P 0.02093(3) 0.42816(2) 0.32939(2) 0.01136(7) Uani 1 1 d . . . . .

loop_
_atom_site_aniso_label
_atom_site_aniso_U_11
_atom_site_aniso_U_22
_atom_site_aniso_U_33
_atom_site_aniso_U_23
_atom_site_aniso_U_13
_atom_site_aniso_U_12
C1 0.0107(5) 0.0093(5) 0.0065(5) 0.0001(4) 0.0033(4) 0.0005(4)
C2 0.0105(5) 0.0080(5) 0.0131(5) 0.0020(4) 0.0047(4) 0.0017(4)
C3 0.0132(6) 0.0078(6) 0.0157(6) -0.0001(4) 0.0067(5) -0.0004(4)
C4 0.0109(5) 0.0074(5) 0.0116(5) -0.0007(4) 0.0047(4) -0.0023(4)
C5 0.0152(6) 0.0104(6) 0.0224(6) -0.0004(5) 0.0102(5) 0.0028(5)
C6 0.0161(6) 0.0143(6) 0.0144(6) 0.0056(5) 0.0034(5) 0.0034(5)
C7 0.0123(6) 0.0138(6) 0.0159(6) -0.0017(5) 0.0031(5) -0.0032(5)
C8 0.0162(6) 0.0117(6) 0.0144(6) -0.0001(4) 0.0090(5) -0.0027(5)
C9 0.0068(5) 0.0078(5) 0.0094(5) 0.0000(4) 0.0028(4) 0.0005(4)
C10 0.0082(5) 0.0108(6) 0.0087(5) 0.0005(4) 0.0020(4) -0.0001(4)
C11 0.0115(5) 0.0145(6) 0.0112(5) 0.0032(4) 0.0015(4) 0.0036(5)
C12 0.0112(6) 0.0122(6) 0.0165(6) 0.0023(5) 0.0051(5) 0.0042(5)
C13 0.0119(5) 0.0106(6) 0.0132(5) -0.0010(4) 0.0064(4) 0.0009(4)
C14 0.0081(5) 0.0092(5) 0.0088(5) 0.0002(4) 0.0036(4) -0.0013(4)
C15 0.0146(6) 0.0119(6) 0.0078(5) -0.0004(4) 0.0021(4) 0.0014(5)
C16 0.0201(6) 0.0172(7) 0.0122(5) 0.0020(5) 0.0072(5) 0.0017(5)
C17 0.0185(6) 0.0180(7) 0.0110(5) -0.0009(5) -0.0013(5) 0.0011(5)
C18 0.0118(5) 0.0087(5) 0.0077(5) -0.0007(4) 0.0029(4) 0.0005(4)
C19 0.0157(6) 0.0138(6) 0.0110(5) -0.0028(5) 0.0015(5) -0.0025(5)
C20 0.0176(6) 0.0166(6) 0.0112(5) 0.0013(5) 0.0067(5) 0.0013(5)
Cl1 0.01446(14) 0.01649(16) 0.02062(15) -0.00216(12) 0.00052(12) -0.00465(12)
Cl2 0.01522(15) 0.01643(16) 0.02421(16) 0.00352(12) 0.00092(12) 0.00376(12)
Cl3 0.02535(17) 0.01751(16) 0.02251(16) 0.00322(12) 0.01419(14) -0.00368(13)
Cl4 0.01668(15) 0.01656(15) 0.01948(15) -0.00185(12) 0.00871(12) 0.00143(12)
N1 0.0108(5) 0.0183(6) 0.0108(5) -0.0011(4) 0.0033(4) -0.0008(4)
N2 0.0093(5) 0.0368(7) 0.0132(5) -0.0029(5) 0.0035(4) -0.0021(5)
N3 0.0095(5) 0.0178(6) 0.0107(5) 0.0016(4) 0.0028(4) 0.0001(4)
N4 0.0095(5) 0.0063(5) 0.0077(4) -0.0002(3) 0.0036(4) -0.0001(4)
P1 0.00792(14) 0.00887(15) 0.01199(14) 0.00082(11) 0.00317(11) -0.00018(11)
P2 0.00788(14) 0.01462(16) 0.01118(14) -0.00043(12) 0.00131(11) -0.00059(12)
P3 0.00929(14) 0.01466(16) 0.01074(14) 0.00035(11) 0.00400(11) -0.00104(12)

loop_
_atom_type_symbol
_atom_type_description
_atom_type_scat_dispersion_real
_atom_type_scat_dispersion_imag
_atom_type_scat_source
C C 0.0033 0.0016 'International Tables Vol C Tables 4.2.6.8 and 6.1.1.4'
H H 0.0000 0.0000 'International Tables Vol C Tables 4.2.6.8 and 6.1.1.4'
Cl Cl 0.1484 0.1585 'International Tables Vol C Tables 4.2.6.8 and 6.1.1.4'
N N 0.0061 0.0033 'International Tables Vol C Tables 4.2.6.8 and 6.1.1.4'
P P 0.1023 0.0942 'International Tables Vol C Tables 4.2.6.8 and 6.1.1.4'

loop_
_geom_angle_atom_site_label_1
_geom_angle_atom_site_label_2
_geom_angle_atom_site_label_3
_geom_angle
_geom_angle_site_symmetry_1
_geom_angle_site_symmetry_3
_geom_angle_publ_flag
N4 C1 C2 111.00(10) . . ?
N4 C1 P1 117.76(9) . . ?
C2 C1 P1 131.23(9) . . ?
C1 C2 C5 113.49(10) . . ?
C1 C2 C3 101.85(10) . . ?
C5 C2 C3 111.78(10) . . ?
C1 C2 C6 108.58(10) . . ?
C5 C2 C6 108.98(10) . . ?
C3 C2 C6 112.03(10) . . ?
C4 C3 C2 107.08(10) . . ?
C7 C4 C8 108.38(10) . . ?
C7 C4 C3 113.43(10) . . ?
C8 C4 C3 114.11(10) . . ?
C7 C4 N4 111.04(10) . . ?
C8 C4 N4 109.63(9) . . ?
C3 C4 N4 100.03(9) . . ?
C10 C9 C14 122.74(11) . . ?
C10 C9 N4 119.29(10) . . ?
C14 C9 N4 117.95(10) . . ?
C11 C10 C9 117.15(11) . . ?
C11 C10 C15 118.60(11) . . ?
C9 C10 C15 124.09(11) . . ?
C12 C11 C10 121.49(11) . . ?
C13 C12 C11 119.88(12) . . ?
C12 C13 C14 121.44(11) . . ?
C13 C14 C9 117.13(11) . . ?
C13 C14 C18 118.43(10) . . ?
C9 C14 C18 124.19(10) . . ?
C10 C15 C17 112.24(10) . . ?
C10 C15 C16 109.83(10) . . ?
C17 C15 C16 109.77(10) . . ?
C14 C18 C19 109.94(10) . . ?
C14 C18 C20 112.77(10) . . ?
C19 C18 C20 109.25(10) . . ?
P2 N1 P1 123.25(7) . . ?
P2 N2 P3 117.18(7) . . ?
P3 N3 P1 122.69(7) . . ?
C1 N4 C9 124.99(10) . . ?
C1 N4 C4 114.13(10) . . ?
C9 N4 C4 120.65(9) . . ?
N1 P1 N3 108.50(5) . . ?
N1 P1 C1 98.14(5) . . ?
N3 P1 C1 97.27(5) . . ?
N1 P2 N2 121.62(6) . . ?
N1 P2 Cl1 110.12(5) . . ?
N2 P2 Cl1 107.07(5) . . ?
N1 P2 Cl2 110.22(5) . . ?
N2 P2 Cl2 106.90(5) . . ?
Cl1 P2 Cl2 98.36(2) . . ?
N3 P3 N2 121.44(6) . . ?
N3 P3 Cl4 110.72(5) . . ?
N2 P3 Cl4 107.26(5) . . ?
N3 P3 Cl3 110.48(5) . . ?
N2 P3 Cl3 106.12(5) . . ?
Cl4 P3 Cl3 98.261(19) . . ?

loop_
_geom_bond_atom_site_label_1
_geom_bond_atom_site_label_2
_geom_bond_distance
_geom_bond_site_symmetry_2
_geom_bond_publ_flag
C1 N4 1.3011(15) . ?
C1 C2 1.5184(17) . ?
C1 P1 1.9115(12) . ?
C2 C5 1.5301(17) . ?
C2 C3 1.5428(17) . ?
C2 C6 1.5468(17) . ?
C3 C4 1.5336(17) . ?
C4 C7 1.5227(17) . ?
C4 C8 1.5267(16) . ?
C4 N4 1.5368(15) . ?
C9 C10 1.4032(16) . ?
C9 C14 1.4101(16) . ?
C9 N4 1.4630(15) . ?
C10 C11 1.3954(17) . ?
C10 C15 1.5245(16) . ?
C11 C12 1.3876(17) . ?
C12 C13 1.3856(17) . ?
C13 C14 1.3942(17) . ?
C14 C18 1.5217(16) . ?
C15 C17 1.5348(18) . ?
C15 C16 1.5409(18) . ?
C18 C19 1.5339(17) . ?
C18 C20 1.5348(16) . ?
Cl1 P2 2.0268(5) . ?
Cl2 P2 2.0391(5) . ?
Cl3 P3 2.0397(5) . ?
Cl4 P3 2.0254(5) . ?
N1 P2 1.5460(11) . ?
N1 P1 1.6793(11) . ?
N2 P2 1.5928(12) . ?
N2 P3 1.5940(12) . ?
N3 P3 1.5486(11) . ?
N3 P1 1.6849(11) . ?
